data_2200461
loop_
_publ_author_name
'Andrade, L. C. R.'
'Paix\~ao, J. A.'
'de Almeida, M. J. M.'
'Martins, R. M. L. M.'
'Soares, H. I. M.'
'Moreno, M. J. S. M.'
'S\'a e Melo, M. L.'
'Campos Neves, A. S.'

_publ_section_title
;
 16\a-Hydroxy-20-oxopregn-5-en-3\b-yl acetate
;
_journal_issue 7
_journal_name_full 'Acta Crystallographica Section E'
_journal_page_first o571
_journal_page_last o573
_journal_paper_doi 10.1107/S1600536801008996
_journal_volume 57
_journal_year 2001
_chemical_formula_iupac 'C23 H34 O4'
_chemical_formula_moiety 'C23 H34 O4'
_chemical_formula_sum 'C23 H34 O4'
_chemical_formula_weight 374.50
_chemical_name_systematic
;
16\a-Hydroxy-20-oxopregn-5-en-3\b-yl-acetate
;
_space_group_IT_number 4
_symmetry_cell_setting monoclinic
_symmetry_space_group_name_Hall 'P 2yb'
_symmetry_space_group_name_H-M 'P 1 21 1'
_audit_creation_method SHELXL-97
_cell_angle_alpha 90.00
_cell_angle_beta 109.54(11)
_cell_angle_gamma 90.00
_cell_formula_units_Z 2
_cell_length_a 12.110(9)
_cell_length_b 6.084(3)
_cell_length_c 15.024(11)
_cell_measurement_reflns_used 25
_cell_measurement_temperature 293(2)
_cell_measurement_theta_max 11.28
_cell_measurement_theta_min 6.07
_cell_volume 1043.2(14)
_computing_cell_refinement 'CAD-4 Software'
_computing_data_collection 'CAD-4 Software (Enraf-Nonius, 1989)'
_computing_data_reduction 'HELENA (Spek, 1997)'
_computing_molecular_graphics 'ORTEPII (Johnson, 1976)'
_computing_publication_material SHELXL97
_computing_structure_refinement 'SHELXL97 (Sheldrick, 1997)'
_computing_structure_solution 'SHELXS97 (Sheldrick, 1997)'
_diffrn_ambient_temperature 293(2)
_diffrn_measured_fraction_theta_full .973
_diffrn_measured_fraction_theta_max .973
_diffrn_measurement_device_type 'Enraf-Nonius CAD-4'
_diffrn_measurement_method 'profile data from \w-2\q'
_diffrn_radiation_monochromator graphite
_diffrn_radiation_source 'fine-focus sealed tube'
_diffrn_radiation_type MoK\a
_diffrn_radiation_wavelength .71073
_diffrn_reflns_av_R_equivalents .0404
_diffrn_reflns_av_sigmaI/netI .0485
_diffrn_reflns_limit_h_max 15
_diffrn_reflns_limit_h_min -15
_diffrn_reflns_limit_k_max 7
_diffrn_reflns_limit_k_min 0
_diffrn_reflns_limit_l_max 19
_diffrn_reflns_limit_l_min -19
_diffrn_reflns_number 5099
_diffrn_reflns_theta_full 27.47
_diffrn_reflns_theta_max 27.47
_diffrn_reflns_theta_min 3.37
_diffrn_standards_decay_% 7.2
_diffrn_standards_interval_time 180
_diffrn_standards_number 3
_exptl_absorpt_coefficient_mu .080
_exptl_absorpt_correction_type none
_exptl_crystal_colour colourless
_exptl_crystal_density_diffrn 1.192
_exptl_crystal_density_method 'not measured'
_exptl_crystal_description plate
_exptl_crystal_F_000 408
_exptl_crystal_size_max .48
_exptl_crystal_size_mid .25
_exptl_crystal_size_min .12
_refine_diff_density_max .160
_refine_diff_density_min -.189
_refine_ls_extinction_method none
_refine_ls_goodness_of_fit_ref 1.004
_refine_ls_hydrogen_treatment constr
_refine_ls_matrix_type full
_refine_ls_number_parameters 254
_refine_ls_number_reflns 2553
_refine_ls_number_restraints 1
_refine_ls_restrained_S_all 1.004
_refine_ls_R_factor_all .0925
_refine_ls_R_factor_gt .0405
_refine_ls_shift/su_max <0.001
_refine_ls_shift/su_mean .000
_refine_ls_structure_factor_coef Fsqd
_refine_ls_weighting_details 'calc w = 1/[\s^2^(Fo^2^)+(0.0722P)^2^] where P = (Fo^2^+2Fc^2^)/3'
_refine_ls_weighting_scheme calc
_refine_ls_wR_factor_ref .1185
_reflns_number_gt 1631
_reflns_number_total 2553
_reflns_threshold_expression I>2\s(I)
_cod_data_source_file cv6029.cif
_cod_data_source_block I
_cod_original_cell_volume 1043.1(12)
_cod_original_sg_symbol_H-M 'P 21'
_cod_database_code 2200461
_cod_database_fobs_code 2200461

loop_
_symmetry_equiv_pos_as_xyz
'x, y, z'
'-x, y+1/2, -z'

loop_
_atom_site_label
_atom_site_fract_x
_atom_site_fract_y
_atom_site_fract_z
_atom_site_U_iso_or_equiv
_atom_site_adp_type
_atom_site_calc_flag
_atom_site_refinement_flags
_atom_site_occupancy
_atom_site_disorder_assembly
_atom_site_disorder_group
_atom_site_type_symbol
C9 .72726(18) .9296(5) .52983(16) .0370(6) Uani d . 1 . . C
H9 .7127 1.0880 .5216 .044 Uiso calc R 1 . . H
C8 .86126(19) .9042(5) .57368(17) .0387(6) Uani d . 1 . . C
H8 .8817 .7479 .5768 .046 Uiso calc R 1 . . H
C14 .90414(19) 1.0010(5) .67236(17) .0382(6) Uani d . 1 . . C
H14 .8843 1.1576 .6643 .046 Uiso calc R 1 . . H
O3 .52302(16) .9422(4) .12741(13) .0620(6) Uani d . 1 . . O
C10 .6767(2) .8284(5) .42967(19) .0397(6) Uani d . 1 . . C
C7 .9178(2) 1.0229(6) .51097(18) .0456(7) Uani d . 1 . . C
H7A .9209 1.1788 .5251 .055 Uiso calc R 1 . . H
H7B .9977 .9711 .5261 .055 Uiso calc R 1 . . H
C11 .6640(2) .8537(5) .59778(19) .0501(7) Uani d . 1 . . C
H11A .5815 .8896 .5705 .060 Uiso calc R 1 . . H
H11B .6706 .6951 .6043 .060 Uiso calc R 1 . . H
C6 .8552(2) .9913(5) .40766(19) .0476(7) Uani d . 1 . . C
H6 .895(2) 1.043(6) .361(2) .057 Uiso d . 1 . . H
O16 1.09727(19) 1.2494(5) .86089(16) .0672(7) Uani d . 1 . . O
H16 1.095(3) 1.274(8) .914(3) .081 Uiso d . 1 . . H
C19 .6800(3) .5757(5) .4322(2) .0578(8) Uani d . 1 . . C
H19A .6293 .5227 .4648 .069 Uiso calc R 1 . . H
H19B .7586 .5272 .4646 .069 Uiso calc R 1 . . H
H19C .6540 .5197 .3688 .069 Uiso calc R 1 . . H
C4 .6937(2) .8813(6) .26356(19) .0543(8) Uani d . 1 . . C
H4A .6897 .7264 .2475 .065 Uiso calc R 1 . . H
H4B .7421 .9538 .2324 .065 Uiso calc R 1 . . H
C13 .8437(2) .9133(5) .74062(19) .0403(6) Uani d . 1 . . C
C5 .7490(2) .9080(5) .36968(18) .0424(6) Uani d . 1 . . C
C2 .4964(2) .8724(6) .27778(19) .0545(8) Uani d . 1 . . C
H2A .4907 .7160 .2643 .065 Uiso calc R 1 . . H
H2B .4181 .9341 .2545 .065 Uiso calc R 1 . . H
C12 .7124(2) .9575(6) .69538(18) .0480(7) Uani d . 1 . . C
H12A .6713 .8982 .7355 .058 Uiso calc R 1 . . H
H12B .6989 1.1148 .6902 .058 Uiso calc R 1 . . H
C1 .5491(2) .9090(6) .38414(18) .0478(7) Uani d . 1 . . C
H1A .5005 .8343 .4145 .057 Uiso calc R 1 . . H
H1B .5464 1.0649 .3967 .057 Uiso calc R 1 . . H
C3 .5714(2) .9792(6) .22882(18) .0525(7) Uani d . 1 . . C
H3 .5759 1.1375 .2416 .063 Uiso calc R 1 . . H
C20 .8878(2) .9925(6) .91855(18) .0491(7) Uani d . 1 . . C
C15 1.0340(2) .9922(6) .73175(18) .0515(7) Uani d . 1 . . C
H15A 1.0782 1.0991 .7095 .062 Uiso calc R 1 . . H
H15B 1.0659 .8471 .7291 .062 Uiso calc R 1 . . H
O20 .9438(2) .8490(5) .96974(16) .0725(7) Uani d . 1 . . O
C17 .9090(2) 1.0545(5) .82861(18) .0423(6) Uani d . 1 . . C
H17 .8821 1.2063 .8140 .051 Uiso calc R 1 . . H
C18 .8649(3) .6684(5) .7625(2) .0572(8) Uani d . 1 . . C
H18A .8411 .5864 .7045 .069 Uiso calc R 1 . . H
H18B .8202 .6211 .8011 .069 Uiso calc R 1 . . H
H18C .9467 .6438 .7956 .069 Uiso calc R 1 . . H
C21 .7945(3) 1.1146(6) .9411(2) .0607(9) Uani d . 1 . . C
H21A .7854 1.0552 .9974 .073 Uiso calc R 1 . . H
H21B .7220 1.1006 .8896 .073 Uiso calc R 1 . . H
H21C .8156 1.2670 .9507 .073 Uiso calc R 1 . . H
C16 1.0384(2) 1.0466(6) .83213(19) .0499(7) Uani d . 1 . . C
H16A 1.0800 .9297 .8752 .060 Uiso calc R 1 . . H
C23 .3880(3) 1.0067(10) -.0240(2) .0874(14) Uani d . 1 . . C
H23A .3152 1.0808 -.0548 .105 Uiso calc R 1 . . H
H23B .3760 .8507 -.0296 .105 Uiso calc R 1 . . H
H23C .4444 1.0488 -.0531 .105 Uiso calc R 1 . . H
O22 .3948(3) 1.2105(7) .1139(2) .1163(13) Uani d . 1 . . O
C22 .4323(3) 1.0688(9) .0778(3) .0753(12) Uani d . 1 . . C

loop_
_atom_site_aniso_label
_atom_site_aniso_U_11
_atom_site_aniso_U_22
_atom_site_aniso_U_33
_atom_site_aniso_U_12
_atom_site_aniso_U_13
_atom_site_aniso_U_23
C9 .0340(11) .0331(14) .0464(14) .0012(11) .0167(10) .0049(11)
C8 .0342(11) .0366(14) .0451(13) .0020(12) .0130(9) -.0037(12)
C14 .0378(11) .0346(14) .0448(13) .0043(12) .0174(10) .0012(12)
O3 .0536(11) .0819(17) .0461(11) .0083(12) .0107(8) .0084(12)
C10 .0360(12) .0372(15) .0457(15) -.0001(11) .0131(11) .0009(12)
C7 .0384(12) .0555(19) .0476(14) -.0065(13) .0207(10) -.0053(14)
C11 .0378(12) .0608(19) .0543(16) -.0037(14) .0188(11) .0079(15)
C6 .0433(13) .0574(18) .0471(14) -.0032(14) .0219(11) -.0026(15)
O16 .0647(13) .0850(17) .0560(13) -.0251(13) .0257(11) -.0247(13)
C19 .0650(18) .0436(17) .060(2) -.0060(16) .0153(15) -.0049(15)
C4 .0445(14) .073(2) .0461(15) .0047(15) .0154(11) -.0016(15)
C13 .0416(13) .0353(14) .0462(14) .0047(12) .0177(11) .0060(12)
C5 .0380(12) .0463(16) .0452(14) .0044(12) .0170(10) -.0013(13)
C2 .0383(12) .070(2) .0516(16) .0014(14) .0097(11) .0024(15)
C12 .0409(12) .061(2) .0485(14) .0010(14) .0232(10) .0060(15)
C1 .0356(12) .0598(18) .0493(15) .0009(14) .0159(10) .0009(15)
C3 .0498(14) .060(2) .0459(15) .0027(15) .0140(11) .0012(15)
C20 .0519(14) .0553(18) .0398(14) .0009(15) .0150(11) .0005(15)
C15 .0400(12) .068(2) .0484(15) .0018(15) .0174(10) -.0080(16)
O20 .0840(16) .0777(18) .0618(14) .0249(15) .0324(11) .0271(14)
C17 .0457(13) .0385(15) .0446(14) .0067(13) .0176(11) .0041(12)
C18 .0724(19) .0370(16) .0589(17) .0031(15) .0177(14) .0073(14)
C21 .0593(17) .075(2) .0552(17) .0035(17) .0285(14) -.0040(17)
C16 .0441(13) .0605(19) .0449(15) .0038(14) .0146(11) -.0034(14)
C23 .0653(19) .125(4) .062(2) .003(3) .0077(15) .029(3)
O22 .120(2) .135(3) .091(2) .073(3) .0321(17) .028(2)
C22 .0548(19) .103(3) .066(2) .017(2) .0172(16) .026(2)

loop_
_atom_type_symbol
_atom_type_description
_atom_type_scat_dispersion_real
_atom_type_scat_dispersion_imag
_atom_type_scat_source
C C .0033 .0016 'International Tables Vol C Tables 4.2.6.8 and 6.1.1.4'
O O .0106 .0060 'International Tables Vol C Tables 4.2.6.8 and 6.1.1.4'
H H .0000 .0000 'International Tables Vol C Tables 4.2.6.8 and 6.1.1.4'

loop_
_geom_angle_atom_site_label_1
_geom_angle_atom_site_label_2
_geom_angle_atom_site_label_3
_geom_angle
C11 C9 C8 111.9(2)
C11 C9 C10 113.7(2)
C8 C9 C10 113.1(2)
C11 C9 H9 105.8
C8 C9 H9 105.8
C10 C9 H9 105.8
C14 C8 C7 110.1(2)
C14 C8 C9 110.3(2)
C7 C8 C9 108.4(2)
C14 C8 H8 109.3
C7 C8 H8 109.3
C9 C8 H8 109.3
C8 C14 C15 120.4(2)
C8 C14 C13 115.6(2)
C15 C14 C13 103.0(2)
C8 C14 H14 105.5
C15 C14 H14 105.5
C13 C14 H14 105.5
C22 O3 C3 117.4(3)
C5 C10 C19 108.4(3)
C5 C10 C1 108.9(2)
C19 C10 C1 110.0(3)
C5 C10 C9 109.1(2)
C19 C10 C9 112.0(3)
C1 C10 C9 108.4(2)
C6 C7 C8 113.9(2)
C6 C7 H7A 108.8
C8 C7 H7A 108.8
C6 C7 H7B 108.8
C8 C7 H7B 108.8
H7A C7 H7B 107.7
C12 C11 C9 113.4(2)
C12 C11 H11A 108.9
C9 C11 H11A 108.9
C12 C11 H11B 108.9
C9 C11 H11B 108.9
H11A C11 H11B 107.7
C5 C6 C7 125.5(3)
C5 C6 H6 116.0(15)
C7 C6 H6 118.5(15)
C16 O16 H16 106(3)
C10 C19 H19A 109.5
C10 C19 H19B 109.5
H19A C19 H19B 109.5
C10 C19 H19C 109.5
H19A C19 H19C 109.5
H19B C19 H19C 109.5
C5 C4 C3 110.9(2)
C5 C4 H4A 109.5
C3 C4 H4A 109.5
C5 C4 H4B 109.5
C3 C4 H4B 109.5
H4A C4 H4B 108.1
C12 C13 C18 110.0(3)
C12 C13 C14 107.3(2)
C18 C13 C14 113.4(2)
C12 C13 C17 116.0(2)
C18 C13 C17 110.8(2)
C14 C13 C17 98.9(2)
C6 C5 C4 121.3(3)
C6 C5 C10 122.2(2)
C4 C5 C10 116.5(2)
C3 C2 C1 110.0(2)
C3 C2 H2A 109.7
C1 C2 H2A 109.7
C3 C2 H2B 109.7
C1 C2 H2B 109.7
H2A C2 H2B 108.2
C11 C12 C13 111.3(2)
C11 C12 H12A 109.4
C13 C12 H12A 109.4
C11 C12 H12B 109.4
C13 C12 H12B 109.4
H12A C12 H12B 108.0
C2 C1 C10 115.0(2)
C2 C1 H1A 108.5
C10 C1 H1A 108.5
C2 C1 H1B 108.5
C10 C1 H1B 108.5
H1A C1 H1B 107.5
O3 C3 C2 110.5(2)
O3 C3 C4 107.7(2)
C2 C3 C4 110.1(3)
O3 C3 H3 109.5
C2 C3 H3 109.5
C4 C3 H3 109.5
O20 C20 C21 121.6(3)
O20 C20 C17 121.6(3)
C21 C20 C17 116.8(3)
C14 C15 C16 105.0(2)
C14 C15 H15A 110.7
C16 C15 H15A 110.7
C14 C15 H15B 110.7
C16 C15 H15B 110.7
H15A C15 H15B 108.8
C20 C17 C16 115.8(2)
C20 C17 C13 115.7(2)
C16 C17 C13 103.5(2)
C20 C17 H17 107.1
C16 C17 H17 107.1
C13 C17 H17 107.1
C13 C18 H18A 109.5
C13 C18 H18B 109.5
H18A C18 H18B 109.5
C13 C18 H18C 109.5
H18A C18 H18C 109.5
H18B C18 H18C 109.5
C20 C21 H21A 109.5
C20 C21 H21B 109.5
H21A C21 H21B 109.5
C20 C21 H21C 109.5
H21A C21 H21C 109.5
H21B C21 H21C 109.5
O16 C16 C15 109.7(3)
O16 C16 C17 112.5(3)
C15 C16 C17 105.8(2)
O16 C16 H16A 109.6
C15 C16 H16A 109.6
C17 C16 H16A 109.6
C22 C23 H23A 109.5
C22 C23 H23B 109.5
H23A C23 H23B 109.5
C22 C23 H23C 109.5
H23A C23 H23C 109.5
H23B C23 H23C 109.5
O22 C22 O3 122.0(4)
O22 C22 C23 126.2(4)
O3 C22 C23 111.8(4)

loop_
_geom_bond_atom_site_label_1
_geom_bond_atom_site_label_2
_geom_bond_site_symmetry_2
_geom_bond_distance
_geom_bond_publ_flag
C9 C11 . 1.538(4) ?
C9 C8 . 1.541(3) ?
C9 C10 . 1.550(4) ?
C9 H9 . .9800 ?
C8 C14 . 1.516(4) ?
C8 C7 . 1.520(4) ?
C8 H8 . .9800 ?
C14 C15 . 1.527(4) ?
C14 C13 . 1.541(4) ?
C14 H14 . .9800 ?
O3 C22 . 1.344(4) ?
O3 C3 . 1.455(4) ?
C10 C5 . 1.531(4) yes
C10 C19 . 1.538(4) ?
C10 C1 . 1.545(4) ?
C7 C6 . 1.495(4) ?
C7 H7A . .9700 ?
C7 H7B . .9700 ?
C11 C12 . 1.522(4) ?
C11 H11A . .9700 ?
C11 H11B . .9700 ?
C6 C5 . 1.321(4) yes
C6 H6 . 1.02(3) ?
O16 C16 . 1.418(4) ?
O16 H16 . .82(4) ?
C19 H19A . .9600 ?
C19 H19B . .9600 ?
C19 H19C . .9600 ?
C4 C5 . 1.517(4) yes
C4 C3 . 1.518(4) ?
C4 H4A . .9700 ?
C4 H4B . .9700 ?
C13 C12 . 1.529(4) ?
C13 C18 . 1.529(5) ?
C13 C17 . 1.553(4) ?
C2 C3 . 1.495(4) ?
C2 C1 . 1.526(4) ?
C2 H2A . .9700 ?
C2 H2B . .9700 ?
C12 H12A . .9700 ?
C12 H12B . .9700 ?
C1 H1A . .9700 ?
C1 H1B . .9700 ?
C3 H3 . .9800 ?
C20 O20 . 1.210(4) ?
C20 C21 . 1.484(4) ?
C20 C17 . 1.505(4) ?
C15 C16 . 1.527(4) ?
C15 H15A . .9700 ?
C15 H15B . .9700 ?
C17 C16 . 1.551(4) ?
C17 H17 . .9800 ?
C18 H18A . .9600 ?
C18 H18B . .9600 ?
C18 H18C . .9600 ?
C21 H21A . .9600 ?
C21 H21B . .9600 ?
C21 H21C . .9600 ?
C16 H16A . .9800 ?
C23 C22 . 1.490(5) ?
C23 H23A . .9600 ?
C23 H23B . .9600 ?
C23 H23C . .9600 ?
O22 C22 . 1.187(5) yes

loop_
_geom_hbond_atom_site_label_D
_geom_hbond_atom_site_label_H
_geom_hbond_atom_site_label_A
_geom_hbond_site_symmetry_A
_geom_hbond_distance_DH
_geom_hbond_distance_HA
_geom_hbond_distance_DA
_geom_hbond_angle_DHA
O16 H16 O20 2_757 .82(4) 2.01(4) 2.817(4) 169(3)

loop_
_geom_torsion_atom_site_label_1
_geom_torsion_atom_site_label_2
_geom_torsion_atom_site_label_3
_geom_torsion_atom_site_label_4
_geom_torsion
_geom_torsion_publ_flag
C11 C9 C8 C14 -48.4(3) ?
C10 C9 C8 C14 -178.4(2) ?
C11 C9 C8 C7 -169.0(2) ?
C10 C9 C8 C7 61.0(3) ?
C7 C8 C14 C15 -61.6(3) ?
C9 C8 C14 C15 178.8(2) ?
C7 C8 C14 C13 173.6(2) ?
C9 C8 C14 C13 54.0(3) ?
C11 C9 C10 C5 -177.8(2) ?
C8 C9 C10 C5 -48.7(3) ?
C11 C9 C10 C19 -57.7(3) ?
C8 C9 C10 C19 71.4(3) ?
C11 C9 C10 C1 63.8(3) ?
C8 C9 C10 C1 -167.1(2) ?
C14 C8 C7 C6 -161.7(2) ?
C9 C8 C7 C6 -41.0(3) ?
C8 C9 C11 C12 51.5(3) ?
C10 C9 C11 C12 -178.8(2) ?
C8 C7 C6 C5 13.0(4) ?
C8 C14 C13 C12 -57.6(3) ?
C15 C14 C13 C12 168.9(2) ?
C8 C14 C13 C18 64.0(3) ?
C15 C14 C13 C18 -69.4(3) ?
C8 C14 C13 C17 -178.6(2) ?
C15 C14 C13 C17 48.0(3) ?
C7 C6 C5 C4 -179.5(3) ?
C7 C6 C5 C10 -1.0(5) ?
C3 C4 C5 C6 -129.7(3) ?
C3 C4 C5 C10 51.7(4) ?
C19 C10 C5 C6 -103.8(3) ?
C1 C10 C5 C6 136.6(3) ?
C9 C10 C5 C6 18.4(4) ?
C19 C10 C5 C4 74.8(3) ?
C1 C10 C5 C4 -44.8(3) ?
C9 C10 C5 C4 -163.0(2) ?
C9 C11 C12 C13 -56.6(3) ?
C18 C13 C12 C11 -67.2(3) ?
C14 C13 C12 C11 56.6(3) ?
C17 C13 C12 C11 166.0(2) ?
C3 C2 C1 C10 -56.4(4) ?
C5 C10 C1 C2 46.8(4) ?
C19 C10 C1 C2 -71.8(4) ?
C9 C10 C1 C2 165.5(3) ?
C22 O3 C3 C2 79.1(4) ?
C22 O3 C3 C4 -160.6(3) ?
C1 C2 C3 O3 179.0(3) ?
C1 C2 C3 C4 60.2(4) ?
C5 C4 C3 O3 -178.5(3) ?
C5 C4 C3 C2 -57.9(4) ?
C8 C14 C15 C16 -165.4(3) ?
C13 C14 C15 C16 -34.8(3) ?
O20 C20 C17 C16 -36.5(4) ?
C21 C20 C17 C16 144.0(3) ?
O20 C20 C17 C13 84.9(3) yes
C21 C20 C17 C13 -94.6(3) ?
C12 C13 C17 C20 74.9(3) ?
C18 C13 C17 C20 -51.5(3) ?
C14 C13 C17 C20 -170.8(2) ?
C12 C13 C17 C16 -157.4(2) ?
C18 C13 C17 C16 76.3(3) ?
C14 C13 C17 C16 -43.0(3) ?
C14 C15 C16 O16 -114.3(3) ?
C14 C15 C16 C17 7.2(3) ?
C20 C17 C16 O16 -89.8(3) ?
C13 C17 C16 O16 142.5(2) ?
C20 C17 C16 C15 150.4(3) ?
C13 C17 C16 C15 22.7(3) ?
C3 O3 C22 O22 2.4(5) yes
C3 O3 C22 C23 -177.4(3) ?
C19 C10 C13 C18 3.4(3) ?

loop_
_cod_related_entry_id
_cod_related_entry_database
_cod_related_entry_code
1 ChemSpider 24731161
